data_7102229
loop_
_publ_author_name
'G\'omez, Laura'
'Company, Anna'
'Fontrodona, Xavier'
'Ribas, Xavi'
'Costas, Miquel'

_publ_section_title
;
 Self-assembling of nanoscopic molecular rectangles, extended helicates
 and porous-like materials based on macrocyclic dicopper building
 blocks under fine supramolecular control.
;
_journal_issue 42
_journal_name_full 'Chemical communications (Cambridge, England)'
_journal_page_first 4410
_journal_page_last 4412
_journal_paper_doi 10.1039/b707508a
_journal_year 2007
_chemical_formula_moiety 'C88 H116 Cu4 N12 O8, 6(C3 H7 N O), 4(C F3 O3 S)'
_chemical_formula_sum 'C110 H158 Cu4 F12 N18 O26 S4'
_chemical_formula_weight 2759.02
_chemical_name_systematic
;
?
;
_space_group_IT_number 2
_symmetry_cell_setting triclinic
_symmetry_space_group_name_Hall '-P 1'
_symmetry_space_group_name_H-M 'P -1'
_atom_sites_solution_hydrogens geom
_atom_sites_solution_primary direct
_atom_sites_solution_secondary difmap
_audit_creation_method SHELXL-97
_cell_angle_alpha 70.93(3)
_cell_angle_beta 79.53(3)
_cell_angle_gamma 74.98(3)
_cell_formula_units_Z 1
_cell_length_a 11.882(18)
_cell_length_b 13.44(2)
_cell_length_c 18.78(3)
_cell_measurement_temperature 300(2)
_cell_volume 2722(7)
_computing_cell_refinement 'BRUKER SMART'
_computing_data_collection 'BRUKER SMART'
_computing_data_reduction 'BRUKER Shelxtl'
_computing_structure_refinement 'SHELXL-97 (Sheldrick, 1997), Platon'
_computing_structure_solution 'SHELXS-97 (Sheldrick, 1990)'
_diffrn_ambient_temperature 300(2)
_diffrn_measured_fraction_theta_full 0.956
_diffrn_measured_fraction_theta_max 0.956
_diffrn_measurement_device_type ccd
_diffrn_measurement_method 'phi and omega scans'
_diffrn_radiation_monochromator graphite
_diffrn_radiation_source 'fine-focus sealed tube'
_diffrn_radiation_type MoK\a
_diffrn_radiation_wavelength 0.71073
_diffrn_reflns_av_R_equivalents 0.1348
_diffrn_reflns_av_sigmaI/netI 0.2161
_diffrn_reflns_limit_h_max 16
_diffrn_reflns_limit_h_min -16
_diffrn_reflns_limit_k_max 18
_diffrn_reflns_limit_k_min -18
_diffrn_reflns_limit_l_max 25
_diffrn_reflns_limit_l_min -26
_diffrn_reflns_number 46175
_diffrn_reflns_theta_full 29.65
_diffrn_reflns_theta_max 29.65
_diffrn_reflns_theta_min 2.10
_exptl_absorpt_coefficient_mu 0.956
_exptl_absorpt_correction_type none
_exptl_crystal_colour blue
_exptl_crystal_density_diffrn 1.683
_exptl_crystal_density_method 'not measured'
_exptl_crystal_description needle
_exptl_crystal_F_000 1440
_exptl_crystal_size_max 0.5
_exptl_crystal_size_mid 0.1
_exptl_crystal_size_min 0.07
_refine_diff_density_max 0.948
_refine_diff_density_min -1.108
_refine_diff_density_rms 0.129
_refine_ls_extinction_method none
_refine_ls_goodness_of_fit_ref 0.896
_refine_ls_hydrogen_treatment constr
_refine_ls_matrix_type full
_refine_ls_number_parameters 748
_refine_ls_number_reflns 14726
_refine_ls_number_restraints 0
_refine_ls_restrained_S_all 0.896
_refine_ls_R_factor_all 0.1908
_refine_ls_R_factor_gt 0.0836
_refine_ls_shift/su_max 0.008
_refine_ls_shift/su_mean 0.000
_refine_ls_structure_factor_coef Fsqd
_refine_ls_weighting_details 'calc w=1/[\s^2^(Fo^2^)+(0.1043P)^2^+0.0000P] where P=(Fo^2^+2Fc^2^)/3'
_refine_ls_weighting_scheme calc
_refine_ls_wR_factor_gt 0.1931
_refine_ls_wR_factor_ref 0.2266
_reflns_number_gt 5963
_reflns_number_total 14726
_reflns_threshold_expression >2sigma(I)
_cod_data_source_file b707508a.txt
_cod_data_source_block lgl2p35g(3OTf)_CCDC648098
_cod_original_sg_symbol_H-M P-1
_cod_database_code 7102229

loop_
_symmetry_equiv_pos_as_xyz
'x, y, z'
'-x, -y, -z'

loop_
_atom_site_label
_atom_site_type_symbol
_atom_site_fract_x
_atom_site_fract_y
_atom_site_fract_z
_atom_site_U_iso_or_equiv
_atom_site_adp_type
_atom_site_occupancy
_atom_site_symmetry_multiplicity
_atom_site_calc_flag
_atom_site_refinement_flags
Cu1 Cu 0.56461(6) 0.65558(5) 0.19151(4) 0.02507(19) Uani 1 1 d .
Cu2 Cu -0.42272(6) 0.87303(5) -0.25092(4) 0.0272(2) Uani 1 1 d .
O1 O 0.4383(3) 0.6932(3) 0.1358(2) 0.0276(9) Uani 1 1 d .
O2 O 0.5032(3) 0.5485(3) 0.1038(2) 0.0359(10) Uani 1 1 d .
O3 O -0.2410(4) 0.6785(3) -0.1945(2) 0.0402(11) Uani 1 1 d .
O4 O -0.2998(3) 0.8416(3) -0.1930(2) 0.0288(9) Uani 1 1 d .
N1 N 0.6883(4) 0.6945(3) 0.1077(3) 0.0265(11) Uani 1 1 d .
N2 N 0.6808(4) 0.6407(3) 0.2553(3) 0.0296(11) Uani 1 1 d .
N3 N 0.4808(4) 0.5769(3) 0.2863(3) 0.0295(11) Uani 1 1 d .
N4 N 0.3303(4) 1.0844(3) 0.3484(3) 0.0317(12) Uani 1 1 d .
N5 N 0.5567(4) 1.0641(3) 0.3082(3) 0.0263(11) Uani 1 1 d .
N6 N 0.5318(4) 1.1981(3) 0.1709(3) 0.0278(11) Uani 1 1 d .
C1 C 0.4291(5) 0.6290(4) 0.1042(3) 0.0273(13) Uani 1 1 d .
C2 C 0.3267(5) 0.6510(4) 0.0661(3) 0.0233(12) Uani 1 1 d .
C3 C 0.3254(5) 0.5969(4) 0.0187(3) 0.0276(13) Uani 1 1 d .
H3A H 0.3907 0.5442 0.0111 0.033 Uiso 1 1 calc R
C4 C 0.2340(5) 0.6159(4) -0.0180(3) 0.0277(13) Uani 1 1 d .
H4A H 0.2362 0.5760 -0.0507 0.033 Uiso 1 1 calc R
C5 C 0.1363(4) 0.6927(4) -0.0094(3) 0.0222(12) Uani 1 1 d .
C6 C 0.1383(5) 0.7479(4) 0.0379(3) 0.0266(12) Uani 1 1 d .
H6A H 0.0732 0.8006 0.0457 0.032 Uiso 1 1 calc R
C7 C 0.2325(5) 0.7287(4) 0.0743(3) 0.0251(12) Uani 1 1 d .
H7A H 0.2325 0.7697 0.1057 0.030 Uiso 1 1 calc R
C8 C 0.0384(4) 0.7102(4) -0.0493(3) 0.0210(11) Uani 1 1 d .
C9 C 0.0118(4) 0.6268(4) -0.0622(3) 0.0237(12) Uani 1 1 d .
H9A H 0.0561 0.5577 -0.0432 0.028 Uiso 1 1 calc R
C10 C -0.0761(5) 0.6409(4) -0.1014(3) 0.0264(12) Uani 1 1 d .
H10A H -0.0930 0.5816 -0.1092 0.032 Uiso 1 1 calc R
C11 C -0.1415(4) 0.7408(4) -0.1304(3) 0.0214(11) Uani 1 1 d .
C12 C -0.1154(5) 0.8218(4) -0.1172(3) 0.0271(13) Uani 1 1 d .
H12A H -0.1594 0.8909 -0.1365 0.033 Uiso 1 1 calc R
C13 C -0.0282(5) 0.8083(4) -0.0771(3) 0.0316(14) Uani 1 1 d .
H13A H -0.0132 0.8677 -0.0684 0.038 Uiso 1 1 calc R
C14 C -0.2327(5) 0.7515(4) -0.1754(3) 0.0320(14) Uani 1 1 d .
C15 C 0.6526(5) 0.7906(4) 0.0445(3) 0.0296(13) Uani 1 1 d .
H15A H 0.7160 0.7944 0.0038 0.036 Uiso 1 1 calc R
H15B H 0.5856 0.7826 0.0257 0.036 Uiso 1 1 calc R
C16 C 0.7258(5) 0.6074(4) 0.0760(4) 0.0352(15) Uani 1 1 d .
H16A H 0.7882 0.6217 0.0363 0.053 Uiso 1 1 calc R
H16B H 0.6614 0.5991 0.0556 0.053 Uiso 1 1 calc R
H16C H 0.7533 0.5423 0.1146 0.053 Uiso 1 1 calc R
C17 C 0.7846(5) 0.7047(4) 0.1386(3) 0.0325(14) Uani 1 1 d .
H17A H 0.7722 0.7771 0.1424 0.039 Uiso 1 1 calc R
H17B H 0.8566 0.6910 0.1060 0.039 Uiso 1 1 calc R
C18 C 0.7930(5) 0.6260(4) 0.2139(3) 0.0310(14) Uani 1 1 d .
H18A H 0.8168 0.5533 0.2095 0.037 Uiso 1 1 calc R
H18B H 0.8505 0.6373 0.2394 0.037 Uiso 1 1 calc R
C19 C 0.6580(6) 0.7382(4) 0.2765(4) 0.0387(16) Uani 1 1 d .
H19A H 0.7209 0.7367 0.3027 0.058 Uiso 1 1 calc R
H19B H 0.5858 0.7439 0.3090 0.058 Uiso 1 1 calc R
H19C H 0.6521 0.7991 0.2318 0.058 Uiso 1 1 calc R
C20 C 0.6718(6) 0.5505(4) 0.3204(3) 0.0368(15) Uani 1 1 d .
H20A H 0.7148 0.5514 0.3593 0.044 Uiso 1 1 calc R
H20B H 0.7041 0.4839 0.3072 0.044 Uiso 1 1 calc R
C21 C 0.5469(5) 0.5580(5) 0.3480(3) 0.0336(14) Uani 1 1 d .
H21A H 0.5361 0.4916 0.3865 0.040 Uiso 1 1 calc R
H21B H 0.5191 0.6165 0.3706 0.040 Uiso 1 1 calc R
C22 C 0.4821(6) 0.4769(4) 0.2740(4) 0.0384(15) Uani 1 1 d .
H22A H 0.4491 0.4307 0.3193 0.058 Uiso 1 1 calc R
H22B H 0.5614 0.4426 0.2614 0.058 Uiso 1 1 calc R
H22C H 0.4367 0.4903 0.2331 0.058 Uiso 1 1 calc R
C23 C 0.3609(5) 0.6245(4) 0.3034(4) 0.0342(14) Uani 1 1 d .
H23A H 0.3288 0.5746 0.3478 0.041 Uiso 1 1 calc R
H23B H 0.3185 0.6329 0.2616 0.041 Uiso 1 1 calc R
C24 C 0.3387(5) 0.7290(4) 0.3176(3) 0.0308(14) Uani 1 1 d .
C25 C 0.3072(5) 0.7369(5) 0.3865(3) 0.0342(14) Uani 1 1 d .
H25A H 0.3038 0.6750 0.4270 0.041 Uiso 1 1 calc R
C26 C 0.2801(5) 0.8331(5) 0.3990(4) 0.0380(15) Uani 1 1 d .
H26A H 0.2602 0.8379 0.4482 0.046 Uiso 1 1 calc R
C27 C 0.2818(5) 0.9210(4) 0.3417(3) 0.0305(13) Uani 1 1 d .
C28 C 0.3144(6) 0.9139(5) 0.2712(4) 0.0399(16) Uani 1 1 d .
H28A H 0.3171 0.9759 0.2306 0.048 Uiso 1 1 calc R
C29 C 0.3430(5) 0.8176(5) 0.2596(4) 0.0377(15) Uani 1 1 d .
H29A H 0.3662 0.8121 0.2107 0.045 Uiso 1 1 calc R
C30 C 0.2409(5) 1.0268(4) 0.3549(3) 0.0329(14) Uani 1 1 d .
H30A H 0.1852 1.0711 0.3192 0.039 Uiso 1 1 calc R
H30B H 0.1994 1.0171 0.4054 0.039 Uiso 1 1 calc R
C31 C 0.2733(5) 1.1845(4) 0.3627(3) 0.0365(15) Uani 1 1 d .
H31A H 0.2252 1.1711 0.4103 0.055 Uiso 1 1 calc R
H31B H 0.2252 1.2279 0.3229 0.055 Uiso 1 1 calc R
H31C H 0.3311 1.2218 0.3644 0.055 Uiso 1 1 calc R
C32 C 0.4088(5) 1.0231(5) 0.4057(3) 0.0340(15) Uani 1 1 d .
H32A H 0.4240 0.9470 0.4099 0.041 Uiso 1 1 calc R
H32B H 0.3734 1.0327 0.4544 0.041 Uiso 1 1 calc R
C33 C 0.5175(5) 1.0605(4) 0.3843(3) 0.0350(15) Uani 1 1 d .
H33A H 0.5050 1.1318 0.3902 0.042 Uiso 1 1 calc R
H33B H 0.5760 1.0121 0.4168 0.042 Uiso 1 1 calc R
C34 C 0.6007(5) 0.9573(4) 0.3011(3) 0.0312(14) Uani 1 1 d .
H34A H 0.6713 0.9249 0.3254 0.047 Uiso 1 1 calc R
H34B H 0.6171 0.9611 0.2484 0.047 Uiso 1 1 calc R
H34C H 0.5430 0.9147 0.3247 0.047 Uiso 1 1 calc R
C35 C 0.6426(5) 1.1275(4) 0.2751(3) 0.0314(14) Uani 1 1 d .
H35A H 0.7185 1.0872 0.2915 0.038 Uiso 1 1 calc R
H35B H 0.6218 1.1926 0.2906 0.038 Uiso 1 1 calc R
C36 C 0.6476(5) 1.1545(5) 0.1943(3) 0.0316(14) Uani 1 1 d .
H36A H 0.6827 1.0906 0.1783 0.038 Uiso 1 1 calc R
H36B H 0.6961 1.2070 0.1705 0.038 Uiso 1 1 calc R
C37 C 0.5014(6) 1.3093(4) 0.1678(4) 0.0386(15) Uani 1 1 d .
H37A H 0.5583 1.3460 0.1336 0.058 Uiso 1 1 calc R
H37B H 0.5000 1.3157 0.2175 0.058 Uiso 1 1 calc R
H37C H 0.4254 1.3411 0.1503 0.058 Uiso 1 1 calc R
C38 C 0.5303(5) 1.1933(4) 0.0955(3) 0.0297(13) Uani 1 1 d .
H38A H 0.5840 1.2351 0.0611 0.036 Uiso 1 1 calc R
H38B H 0.4523 1.2271 0.0801 0.036 Uiso 1 1 calc R
C39 C 0.5617(5) 1.0850(4) 0.0872(3) 0.0261(13) Uani 1 1 d .
C40 C 0.6711(6) 1.0494(4) 0.0600(3) 0.0338(14) Uani 1 1 d .
H40A H 0.7264 1.0917 0.0489 0.041 Uiso 1 1 calc R
C41 C 0.7009(5) 0.9515(4) 0.0487(3) 0.0289(13) Uani 1 1 d .
H41A H 0.7775 0.9260 0.0305 0.035 Uiso 1 1 calc R
C42 C 0.6223(5) 0.8908(4) 0.0632(3) 0.0258(13) Uani 1 1 d .
C43 C 0.5135(5) 0.9271(4) 0.0900(3) 0.0275(13) Uani 1 1 d .
H43A H 0.4577 0.8855 0.1004 0.033 Uiso 1 1 calc R
C44 C 0.4844(5) 1.0238(4) 0.1018(3) 0.0263(12) Uani 1 1 d .
H44A H 0.4080 1.0486 0.1208 0.032 Uiso 1 1 calc R
O1A O 0.7536(4) 0.3755(4) 0.2209(3) 0.0547(13) Uani 1 1 d .
N1A N 0.8453(6) 0.2398(5) 0.3027(5) 0.073(2) Uani 1 1 d .
C1A C 0.8296(5) 0.3029(5) 0.2374(4) 0.0329(14) Uani 1 1 d .
H1A H 0.8858 0.2892 0.1983 0.040 Uiso 1 1 calc R
C2A C 0.9449(8) 0.1646(8) 0.3109(7) 0.110(4) Uani 1 1 d .
H7 H 0.9270 0.0949 0.3357 0.165 Uiso 1 1 calc R
H8 H 0.9923 0.1793 0.3410 0.165 Uiso 1 1 calc R
H9 H 0.9868 0.1657 0.2620 0.165 Uiso 1 1 calc R
C3A C 0.7616(8) 0.2519(7) 0.3722(5) 0.076(3) Uani 1 1 d .
H10 H 0.6905 0.3023 0.3567 0.114 Uiso 1 1 calc R
H11 H 0.7972 0.2778 0.4026 0.114 Uiso 1 1 calc R
H12 H 0.7441 0.1832 0.4013 0.114 Uiso 1 1 calc R
O1C O -0.0248(9) 0.3710(8) 0.3655(7) 0.149(4) Uani 1 1 d .
N1C N 0.0535(8) 0.5058(7) 0.2946(6) 0.090(3) Uani 1 1 d .
C1C C 0.0248(10) 0.4199(9) 0.3090(7) 0.085(3) Uani 1 1 d .
H1C H 0.0446 0.3877 0.2702 0.102 Uiso 1 1 calc R
C2C C 0.0179(10) 0.5627(8) 0.3518(6) 0.114(4) Uani 1 1 d .
H13 H -0.0265 0.6339 0.3300 0.171 Uiso 1 1 calc R
H14 H 0.0863 0.5678 0.3698 0.171 Uiso 1 1 calc R
H15 H -0.0294 0.5241 0.3933 0.171 Uiso 1 1 calc R
C3C C 0.1166(8) 0.5475(8) 0.2291(6) 0.082(3) Uani 1 1 d .
H16 H 0.1087 0.5161 0.1916 0.123 Uiso 1 1 calc R
H17 H 0.1976 0.5318 0.2373 0.123 Uiso 1 1 calc R
H18 H 0.0883 0.6241 0.2119 0.123 Uiso 1 1 calc R
S1O S 0.0755(2) 0.10090(18) 0.80215(15) 0.0763(7) Uani 1 1 d .
F1O F -0.1150(5) 0.0739(4) 0.8397(3) 0.0961(19) Uani 1 1 d .
F2O F -0.0501(5) 0.0692(5) 0.7244(4) 0.115(2) Uani 1 1 d .
F3O F -0.1024(5) 0.2157(4) 0.7455(4) 0.125(2) Uani 1 1 d .
O1O O 0.0651(5) 0.1589(7) 0.8473(5) 0.123(3) Uani 1 1 d .
O2O O 0.1250(5) -0.0030(5) 0.8199(4) 0.101(2) Uani 1 1 d .
O3O O 0.1283(7) 0.1616(7) 0.7186(6) 0.172(4) Uani 1 1 d .
C1O C -0.0512(9) 0.1126(7) 0.7764(7) 0.084(3) Uani 1 1 d .
S1Q S 0.41376(17) 0.26684(15) 0.50032(11) 0.0499(5) Uani 1 1 d .
F1Q F 0.2355(4) 0.3824(4) 0.4376(3) 0.0897(17) Uani 1 1 d .
F2Q F 0.3205(5) 0.4591(3) 0.4826(3) 0.0878(16) Uani 1 1 d .
F3Q F 0.2206(4) 0.3594(3) 0.5522(2) 0.0652(12) Uani 1 1 d .
O1Q O 0.4612(5) 0.2660(4) 0.5616(3) 0.0732(17) Uani 1 1 d .
O2Q O 0.4735(5) 0.2901(4) 0.4303(3) 0.0587(14) Uani 1 1 d .
O3Q O 0.3641(6) 0.1762(4) 0.5159(3) 0.0753(17) Uani 1 1 d .
C1Q C 0.2903(7) 0.3703(5) 0.4921(4) 0.0465(18) Uani 1 1 d .

loop_
_atom_site_aniso_label
_atom_site_aniso_U_11
_atom_site_aniso_U_22
_atom_site_aniso_U_33
_atom_site_aniso_U_23
_atom_site_aniso_U_13
_atom_site_aniso_U_12
Cu1 0.0296(4) 0.0136(3) 0.0320(4) -0.0094(3) -0.0124(3) 0.0053(3)
Cu2 0.0316(4) 0.0154(3) 0.0345(4) -0.0116(3) -0.0152(3) 0.0088(3)
O1 0.030(2) 0.0169(19) 0.039(2) -0.0123(17) -0.0150(18) 0.0023(16)
O2 0.030(2) 0.021(2) 0.059(3) -0.019(2) -0.021(2) 0.0112(17)
O3 0.044(3) 0.021(2) 0.060(3) -0.017(2) -0.033(2) 0.0116(18)
O4 0.034(2) 0.0154(19) 0.037(2) -0.0109(17) -0.0161(18) 0.0087(16)
N1 0.033(3) 0.012(2) 0.035(3) -0.010(2) -0.015(2) 0.0054(19)
N2 0.040(3) 0.013(2) 0.036(3) -0.010(2) -0.012(2) 0.003(2)
N3 0.040(3) 0.016(2) 0.037(3) -0.016(2) -0.008(2) -0.001(2)
N4 0.036(3) 0.018(2) 0.043(3) -0.018(2) -0.016(2) 0.011(2)
N5 0.034(3) 0.016(2) 0.033(3) -0.015(2) -0.010(2) 0.003(2)
N6 0.040(3) 0.012(2) 0.034(3) -0.009(2) -0.017(2) 0.0042(19)
C1 0.026(3) 0.021(3) 0.035(3) -0.011(3) -0.008(2) 0.003(2)
C2 0.025(3) 0.015(3) 0.030(3) -0.010(2) -0.007(2) 0.002(2)
C3 0.026(3) 0.018(3) 0.039(4) -0.014(3) -0.009(3) 0.004(2)
C4 0.029(3) 0.023(3) 0.037(3) -0.017(3) -0.011(3) -0.001(2)
C5 0.022(3) 0.020(3) 0.026(3) -0.008(2) -0.007(2) -0.003(2)
C6 0.032(3) 0.017(3) 0.030(3) -0.011(2) -0.005(2) 0.003(2)
C7 0.032(3) 0.015(3) 0.031(3) -0.010(2) -0.003(2) -0.004(2)
C8 0.023(3) 0.017(3) 0.022(3) -0.004(2) -0.005(2) -0.002(2)
C9 0.020(3) 0.019(3) 0.028(3) -0.007(2) -0.005(2) 0.004(2)
C10 0.027(3) 0.016(3) 0.034(3) -0.010(2) -0.004(2) 0.002(2)
C11 0.019(3) 0.022(3) 0.022(3) -0.005(2) -0.006(2) -0.001(2)
C12 0.026(3) 0.018(3) 0.034(3) -0.008(2) -0.009(2) 0.005(2)
C13 0.041(4) 0.021(3) 0.034(3) -0.013(3) -0.013(3) 0.004(3)
C14 0.035(3) 0.015(3) 0.044(4) -0.010(3) -0.019(3) 0.011(2)
C15 0.038(3) 0.021(3) 0.027(3) -0.010(2) -0.007(3) 0.004(2)
C16 0.034(3) 0.020(3) 0.051(4) -0.019(3) -0.002(3) 0.005(2)
C17 0.026(3) 0.022(3) 0.048(4) -0.010(3) -0.011(3) 0.003(2)
C18 0.027(3) 0.018(3) 0.046(4) -0.008(3) -0.022(3) 0.008(2)
C19 0.053(4) 0.020(3) 0.048(4) -0.017(3) -0.026(3) 0.006(3)
C20 0.056(4) 0.020(3) 0.036(4) -0.009(3) -0.023(3) 0.004(3)
C21 0.041(4) 0.027(3) 0.031(3) -0.013(3) -0.013(3) 0.007(3)
C22 0.057(4) 0.017(3) 0.041(4) -0.010(3) -0.002(3) -0.007(3)
C23 0.031(3) 0.025(3) 0.049(4) -0.020(3) 0.000(3) -0.001(3)
C24 0.031(3) 0.019(3) 0.045(4) -0.014(3) -0.007(3) -0.002(2)
C25 0.038(4) 0.026(3) 0.036(4) -0.010(3) -0.006(3) 0.001(3)
C26 0.046(4) 0.035(4) 0.032(4) -0.017(3) 0.001(3) 0.000(3)
C27 0.025(3) 0.024(3) 0.042(4) -0.015(3) -0.005(3) 0.003(2)
C28 0.056(4) 0.023(3) 0.037(4) -0.012(3) -0.006(3) 0.003(3)
C29 0.051(4) 0.024(3) 0.036(4) -0.017(3) 0.005(3) -0.001(3)
C30 0.034(3) 0.025(3) 0.036(4) -0.013(3) -0.003(3) 0.006(3)
C31 0.038(4) 0.026(3) 0.041(4) -0.015(3) -0.007(3) 0.011(3)
C32 0.043(4) 0.025(3) 0.029(3) -0.007(3) -0.017(3) 0.010(3)
C33 0.049(4) 0.021(3) 0.036(4) -0.014(3) -0.023(3) 0.011(3)
C34 0.031(3) 0.016(3) 0.042(4) -0.010(3) -0.013(3) 0.011(2)
C35 0.030(3) 0.024(3) 0.041(4) -0.014(3) -0.012(3) 0.004(2)
C36 0.035(3) 0.024(3) 0.038(4) -0.009(3) -0.014(3) -0.004(3)
C37 0.049(4) 0.021(3) 0.050(4) -0.015(3) -0.017(3) 0.000(3)
C38 0.040(4) 0.014(3) 0.033(3) -0.007(2) -0.011(3) 0.004(2)
C39 0.038(3) 0.014(3) 0.024(3) -0.006(2) -0.016(2) 0.007(2)
C40 0.050(4) 0.017(3) 0.037(4) -0.009(3) -0.007(3) -0.010(3)
C41 0.028(3) 0.019(3) 0.038(4) -0.009(3) -0.009(3) 0.003(2)
C42 0.035(3) 0.015(3) 0.026(3) -0.005(2) -0.015(2) 0.003(2)
C43 0.032(3) 0.016(3) 0.036(3) -0.009(2) -0.013(3) -0.001(2)
C44 0.027(3) 0.018(3) 0.033(3) -0.009(2) -0.009(2) 0.003(2)
O1A 0.070(4) 0.033(3) 0.053(3) -0.006(2) -0.022(3) 0.004(2)
N1A 0.057(4) 0.051(4) 0.105(6) -0.024(4) -0.010(4) 0.000(3)
C1A 0.036(4) 0.035(4) 0.025(3) -0.007(3) 0.000(3) -0.007(3)
C2A 0.052(6) 0.078(7) 0.177(11) -0.046(7) 0.016(6) 0.016(5)
C3A 0.094(7) 0.067(6) 0.078(6) -0.047(5) -0.036(5) 0.017(5)
O1C 0.134(8) 0.106(7) 0.208(11) -0.026(7) -0.053(8) -0.029(6)
N1C 0.087(6) 0.055(5) 0.127(8) -0.030(5) -0.051(6) 0.015(4)
C1C 0.083(8) 0.049(6) 0.125(10) -0.033(6) -0.058(7) 0.024(5)
C2C 0.123(9) 0.087(8) 0.141(10) -0.069(8) -0.042(8) 0.028(7)
C3C 0.073(6) 0.082(7) 0.094(8) -0.037(6) 0.023(6) -0.030(5)
S1O 0.0836(17) 0.0560(14) 0.1008(19) -0.0432(14) -0.0424(15) 0.0138(12)
F1O 0.115(4) 0.040(3) 0.099(4) -0.012(3) 0.049(3) -0.012(3)
F2O 0.085(4) 0.167(6) 0.141(5) -0.116(5) -0.037(4) -0.002(4)
F3O 0.078(4) 0.060(3) 0.208(7) 0.006(4) -0.064(4) 0.009(3)
O1O 0.058(4) 0.188(8) 0.189(8) -0.153(7) 0.002(4) -0.026(5)
O2O 0.047(3) 0.062(4) 0.165(7) -0.011(4) -0.024(4) 0.020(3)
O3O 0.110(7) 0.123(7) 0.225(10) -0.026(7) 0.094(7) -0.037(5)
C1O 0.084(7) 0.048(5) 0.126(9) -0.036(6) -0.022(7) -0.003(5)
S1Q 0.0582(12) 0.0463(11) 0.0449(11) -0.0231(9) -0.0204(9) 0.0119(9)
F1Q 0.086(4) 0.099(4) 0.069(3) -0.035(3) -0.043(3) 0.043(3)
F2Q 0.115(4) 0.024(2) 0.103(4) -0.020(2) 0.010(3) 0.010(2)
F3Q 0.064(3) 0.065(3) 0.060(3) -0.025(2) -0.007(2) 0.006(2)
O1Q 0.075(4) 0.081(4) 0.071(4) -0.050(3) -0.036(3) 0.027(3)
O2Q 0.074(4) 0.037(3) 0.049(3) -0.013(2) -0.003(3) 0.014(2)
O3Q 0.120(5) 0.036(3) 0.063(4) -0.009(3) -0.015(3) -0.008(3)
C1Q 0.070(5) 0.030(4) 0.029(4) 0.000(3) -0.011(4) 0.001(3)

loop_
_atom_type_symbol
_atom_type_description
_atom_type_scat_dispersion_real
_atom_type_scat_dispersion_imag
_atom_type_scat_source
C C 0.0033 0.0016 'International Tables Vol C Tables 4.2.6.8 and 6.1.1.4'
H H 0.0000 0.0000 'International Tables Vol C Tables 4.2.6.8 and 6.1.1.4'
Cu Cu 0.3201 1.2651 'International Tables Vol C Tables 4.2.6.8 and 6.1.1.4'
F F 0.0171 0.0103 'International Tables Vol C Tables 4.2.6.8 and 6.1.1.4'
N N 0.0061 0.0033 'International Tables Vol C Tables 4.2.6.8 and 6.1.1.4'
O O 0.0106 0.0060 'International Tables Vol C Tables 4.2.6.8 and 6.1.1.4'
S S 0.1246 0.1234 'International Tables Vol C Tables 4.2.6.8 and 6.1.1.4'

loop_
_geom_angle_atom_site_label_1
_geom_angle_atom_site_label_2
_geom_angle_atom_site_label_3
_geom_angle
_geom_angle_site_symmetry_1
_geom_angle_site_symmetry_3
O1 Cu1 N2 168.99(17) . .
O1 Cu1 N1 99.3(2) . .
N2 Cu1 N1 84.3(2) . .
O1 Cu1 N3 94.0(2) . .
N2 Cu1 N3 84.9(2) . .
N1 Cu1 N3 162.06(18) . .
O1 Cu1 C1 24.31(15) . .
N2 Cu1 C1 166.52(17) . .
N1 Cu1 C1 94.3(2) . .
N3 Cu1 C1 92.9(2) . .
O4 Cu2 N5 167.76(16) . 2_575
O4 Cu2 N4 95.4(2) . 2_575
N5 Cu2 N4 85.2(2) 2_575 2_575
O4 Cu2 N6 97.6(2) . 2_575
N5 Cu2 N6 85.2(2) 2_575 2_575
N4 Cu2 N6 160.48(18) 2_575 2_575
O4 Cu2 C31 90.4(2) . 2_575
N5 Cu2 C31 96.2(2) 2_575 2_575
N4 Cu2 C31 31.26(18) 2_575 2_575
N6 Cu2 C31 133.94(19) 2_575 2_575
C1 O1 Cu1 117.4(3) . .
C14 O4 Cu2 123.0(4) . .
C16 N1 C17 108.7(4) . .
C16 N1 C15 105.8(4) . .
C17 N1 C15 110.4(4) . .
C16 N1 Cu1 106.7(4) . .
C17 N1 Cu1 108.6(4) . .
C15 N1 Cu1 116.4(4) . .
C18 N2 C20 111.2(5) . .
C18 N2 C19 109.7(5) . .
C20 N2 C19 110.8(5) . .
C18 N2 Cu1 108.8(4) . .
C20 N2 Cu1 108.3(4) . .
C19 N2 Cu1 107.9(3) . .
C23 N3 C22 106.7(5) . .
C23 N3 C21 110.7(5) . .
C22 N3 C21 110.1(5) . .
C23 N3 Cu1 116.9(4) . .
C22 N3 Cu1 103.9(4) . .
C21 N3 Cu1 108.3(4) . .
C31 N4 C30 107.2(5) . .
C31 N4 C32 108.8(4) . .
C30 N4 C32 108.9(5) . .
C31 N4 Cu2 103.7(4) . 2_575
C30 N4 Cu2 118.9(4) . 2_575
C32 N4 Cu2 108.9(4) . 2_575
C33 N5 C35 113.4(4) . .
C33 N5 C34 110.8(4) . .
C35 N5 C34 110.0(5) . .
C33 N5 Cu2 107.7(4) . 2_575
C35 N5 Cu2 108.1(4) . 2_575
C34 N5 Cu2 106.5(3) . 2_575
C37 N6 C36 107.9(4) . .
C37 N6 C38 107.1(4) . .
C36 N6 C38 110.4(5) . .
C37 N6 Cu2 106.5(4) . 2_575
C36 N6 Cu2 107.8(4) . 2_575
C38 N6 Cu2 116.8(4) . 2_575
O2 C1 O1 122.2(5) . .
O2 C1 C2 118.9(5) . .
O1 C1 C2 118.9(5) . .
O2 C1 Cu1 84.1(3) . .
O1 C1 Cu1 38.3(2) . .
C2 C1 Cu1 156.8(4) . .
C3 C2 C7 117.9(5) . .
C3 C2 C1 119.9(5) . .
C7 C2 C1 122.1(5) . .
C4 C3 C2 121.7(5) . .
C3 C4 C5 121.5(5) . .
C6 C5 C4 116.7(5) . .
C6 C5 C8 123.2(5) . .
C4 C5 C8 120.1(5) . .
C5 C6 C7 121.2(5) . .
C6 C7 C2 120.9(5) . .
C13 C8 C9 117.4(5) . .
C13 C8 C5 122.8(5) . .
C9 C8 C5 119.9(5) . .
C10 C9 C8 121.4(5) . .
C9 C10 C11 120.7(5) . .
C12 C11 C10 117.6(5) . .
C12 C11 C14 124.4(5) . .
C10 C11 C14 118.0(5) . .
C11 C12 C13 122.3(5) . .
C12 C13 C8 120.8(5) . .
O3 C14 O4 123.0(5) . .
O3 C14 C11 121.1(5) . .
O4 C14 C11 115.9(5) . .
C42 C15 N1 114.7(5) . .
N1 C17 C18 108.0(5) . .
N2 C18 C17 107.5(4) . .
N2 C20 C21 107.5(5) . .
N3 C21 C20 109.8(5) . .
N3 C23 C24 116.1(5) . .
C25 C24 C29 119.8(5) . .
C25 C24 C23 120.4(6) . .
C29 C24 C23 119.7(6) . .
C24 C25 C26 120.5(6) . .
C27 C26 C25 120.0(6) . .
C26 C27 C28 120.0(6) . .
C26 C27 C30 119.7(6) . .
C28 C27 C30 120.2(6) . .
C29 C28 C27 119.5(6) . .
C28 C29 C24 120.2(6) . .
N4 C30 C27 115.7(5) . .
N4 C31 Cu2 45.1(3) . 2_575
N4 C32 C33 108.7(5) . .
N5 C33 C32 109.1(5) . .
N5 C35 C36 108.3(5) . .
C35 C36 N6 110.1(5) . .
N6 C38 C39 115.0(4) . .
C44 C39 C40 119.1(5) . .
C44 C39 C38 122.4(5) . .
C40 C39 C38 118.3(5) . .
C39 C40 C41 119.4(6) . .
C42 C41 C40 121.0(6) . .
C43 C42 C41 119.2(5) . .
C43 C42 C15 120.3(5) . .
C41 C42 C15 120.3(5) . .
C42 C43 C44 119.7(5) . .
C39 C44 C43 121.5(5) . .
C1A N1A C2A 117.6(8) . .
C1A N1A C3A 122.7(7) . .
C2A N1A C3A 119.5(8) . .
O1A C1A N1A 126.9(7) . .
C1C N1C C3C 122.4(11) . .
C1C N1C C2C 117.2(11) . .
C3C N1C C2C 120.4(9) . .
O1C C1C N1C 129.7(13) . .
O1O S1O O2O 123.0(6) . .
O1O S1O O3O 109.9(6) . .
O2O S1O O3O 109.7(5) . .
O1O S1O C1O 109.8(5) . .
O2O S1O C1O 106.3(4) . .
O3O S1O C1O 94.1(6) . .
F2O C1O F1O 113.6(8) . .
F2O C1O F3O 102.7(9) . .
F1O C1O F3O 108.4(8) . .
F2O C1O S1O 115.5(7) . .
F1O C1O S1O 104.7(8) . .
F3O C1O S1O 112.0(7) . .
O2Q S1Q O1Q 120.4(4) . .
O2Q S1Q O3Q 112.2(3) . .
O1Q S1Q O3Q 111.7(4) . .
O2Q S1Q C1Q 103.5(3) . .
O1Q S1Q C1Q 105.0(3) . .
O3Q S1Q C1Q 101.6(4) . .
F1Q C1Q F3Q 109.1(7) . .
F1Q C1Q F2Q 108.1(6) . .
F3Q C1Q F2Q 104.1(6) . .
F1Q C1Q S1Q 113.3(5) . .
F3Q C1Q S1Q 112.5(5) . .
F2Q C1Q S1Q 109.3(6) . .

loop_
_geom_bond_atom_site_label_1
_geom_bond_atom_site_label_2
_geom_bond_distance
_geom_bond_site_symmetry_2
Cu1 O1 1.853(4) .
Cu1 N2 1.920(5) .
Cu1 N1 1.983(5) .
Cu1 N3 1.987(5) .
Cu1 C1 2.656(6) .
Cu2 O4 1.858(4) .
Cu2 N5 1.934(5) 2_575
Cu2 N4 1.948(6) 2_575
Cu2 N6 1.961(5) 2_575
Cu2 C31 2.674(7) 2_575
O1 C1 1.232(6) .
O2 C1 1.206(6) .
O3 C14 1.180(6) .
O4 C14 1.243(6) .
N1 C16 1.419(6) .
N1 C17 1.428(7) .
N1 C15 1.467(7) .
N2 C18 1.417(7) .
N2 C20 1.423(7) .
N2 C19 1.437(7) .
N3 C23 1.426(7) .
N3 C22 1.432(7) .
N3 C21 1.436(7) .
N4 C31 1.428(7) .
N4 C30 1.434(7) .
N4 C32 1.448(7) .
N4 Cu2 1.948(6) 2_575
N5 C33 1.409(7) .
N5 C35 1.424(7) .
N5 C34 1.436(6) .
N5 Cu2 1.934(5) 2_575
N6 C37 1.428(7) .
N6 C36 1.436(7) .
N6 C38 1.444(7) .
N6 Cu2 1.961(5) 2_575
C1 C2 1.439(7) .
C2 C3 1.325(7) .
C2 C7 1.342(7) .
C3 C4 1.317(7) .
C4 C5 1.363(7) .
C5 C6 1.337(7) .
C5 C8 1.424(7) .
C6 C7 1.342(7) .
C8 C13 1.340(7) .
C8 C9 1.344(7) .
C9 C10 1.325(7) .
C10 C11 1.356(7) .
C11 C12 1.312(7) .
C11 C14 1.444(8) .
C12 C13 1.331(7) .
C15 C42 1.442(7) .
C17 C18 1.465(8) .
C20 C21 1.469(9) .
C23 C24 1.464(7) .
C24 C25 1.311(8) .
C24 C29 1.331(8) .
C25 C26 1.337(8) .
C26 C27 1.314(8) .
C27 C28 1.338(8) .
C27 C30 1.465(7) .
C28 C29 1.330(8) .
C31 Cu2 2.674(7) 2_575
C32 C33 1.448(9) .
C35 C36 1.434(8) .
C38 C39 1.457(7) .
C39 C44 1.323(8) .
C39 C40 1.333(8) .
C40 C41 1.347(7) .
C41 C42 1.330(8) .
C42 C43 1.326(8) .
C43 C44 1.336(7) .
O1A C1A 1.145(7) .
N1A C1A 1.258(9) .
N1A C2A 1.338(10) .
N1A C3A 1.517(10) .
O1C C1C 1.193(13) .
N1C C1C 1.221(12) .
N1C C3C 1.348(11) .
N1C C2C 1.458(12) .
S1O O1O 1.299(6) .
S1O O2O 1.322(6) .
S1O O3O 1.610(9) .
S1O C1O 1.618(10) .
F1O C1O 1.316(11) .
F2O C1O 1.288(10) .
F3O C1O 1.339(10) .
S1Q O2Q 1.356(5) .
S1Q O1Q 1.366(5) .
S1Q O3Q 1.412(6) .
S1Q C1Q 1.730(7) .
F1Q C1Q 1.257(8) .
F2Q C1Q 1.281(8) .
F3Q C1Q 1.264(8) .

loop_
_geom_torsion_atom_site_label_1
_geom_torsion_atom_site_label_2
_geom_torsion_atom_site_label_3
_geom_torsion_atom_site_label_4
_geom_torsion
_geom_torsion_site_symmetry_1
_geom_torsion_site_symmetry_4
N2 Cu1 O1 C1 -172.1(9) . .
N1 Cu1 O1 C1 79.8(4) . .
N3 Cu1 O1 C1 -88.1(4) . .
N5 Cu2 O4 C14 179.5(8) 2_575 .
N4 Cu2 O4 C14 -88.2(5) 2_575 .
N6 Cu2 O4 C14 77.2(5) 2_575 .
C31 Cu2 O4 C14 -57.3(5) 2_575 .
O1 Cu1 N1 C16 -81.3(4) . .
N2 Cu1 N1 C16 109.2(4) . .
N3 Cu1 N1 C16 56.3(7) . .
C1 Cu1 N1 C16 -57.3(4) . .
O1 Cu1 N1 C17 161.7(3) . .
N2 Cu1 N1 C17 -7.8(3) . .
N3 Cu1 N1 C17 -60.8(7) . .
C1 Cu1 N1 C17 -174.4(3) . .
O1 Cu1 N1 C15 36.4(4) . .
N2 Cu1 N1 C15 -133.0(4) . .
N3 Cu1 N1 C15 174.0(5) . .
C1 Cu1 N1 C15 60.4(4) . .
O1 Cu1 N2 C18 -130.2(9) . .
N1 Cu1 N2 C18 -20.8(3) . .
N3 Cu1 N2 C18 145.0(4) . .
C1 Cu1 N2 C18 63.9(10) . .
O1 Cu1 N2 C20 108.8(10) . .
N1 Cu1 N2 C20 -141.7(4) . .
N3 Cu1 N2 C20 24.0(4) . .
C1 Cu1 N2 C20 -57.1(10) . .
O1 Cu1 N2 C19 -11.3(12) . .
N1 Cu1 N2 C19 98.2(4) . .
N3 Cu1 N2 C19 -96.1(4) . .
C1 Cu1 N2 C19 -177.1(7) . .
O1 Cu1 N3 C23 -40.4(4) . .
N2 Cu1 N3 C23 128.6(4) . .
N1 Cu1 N3 C23 -178.5(5) . .
C1 Cu1 N3 C23 -64.8(4) . .
O1 Cu1 N3 C22 76.7(4) . .
N2 Cu1 N3 C22 -114.3(4) . .
N1 Cu1 N3 C22 -61.4(7) . .
C1 Cu1 N3 C22 52.4(4) . .
O1 Cu1 N3 C21 -166.2(3) . .
N2 Cu1 N3 C21 2.8(3) . .
N1 Cu1 N3 C21 55.7(7) . .
C1 Cu1 N3 C21 169.5(3) . .
Cu1 O1 C1 O2 -5.7(8) . .
Cu1 O1 C1 C2 174.5(4) . .
O1 Cu1 C1 O2 175.2(7) . .
N2 Cu1 C1 O2 -11.3(10) . .
N1 Cu1 C1 O2 72.1(4) . .
N3 Cu1 C1 O2 -91.5(4) . .
N2 Cu1 C1 O1 173.5(7) . .
N1 Cu1 C1 O1 -103.1(4) . .
N3 Cu1 C1 O1 93.4(4) . .
O1 Cu1 C1 C2 -12.2(9) . .
N2 Cu1 C1 C2 161.3(9) . .
N1 Cu1 C1 C2 -115.3(10) . .
N3 Cu1 C1 C2 81.2(10) . .
O2 C1 C2 C3 -14.0(9) . .
O1 C1 C2 C3 165.8(5) . .
Cu1 C1 C2 C3 174.4(8) . .
O2 C1 C2 C7 168.9(5) . .
O1 C1 C2 C7 -11.3(8) . .
Cu1 C1 C2 C7 -2.7(14) . .
C7 C2 C3 C4 -1.8(9) . .
C1 C2 C3 C4 -179.0(5) . .
C2 C3 C4 C5 0.4(9) . .
C3 C4 C5 C6 0.3(8) . .
C3 C4 C5 C8 -179.2(5) . .
C4 C5 C6 C7 0.4(8) . .
C8 C5 C6 C7 -180.0(5) . .
C5 C6 C7 C2 -1.9(9) . .
C3 C2 C7 C6 2.6(8) . .
C1 C2 C7 C6 179.7(5) . .
C6 C5 C8 C13 36.9(8) . .
C4 C5 C8 C13 -143.5(6) . .
C6 C5 C8 C9 -145.1(6) . .
C4 C5 C8 C9 34.4(8) . .
C13 C8 C9 C10 0.5(8) . .
C5 C8 C9 C10 -177.6(5) . .
C8 C9 C10 C11 0.6(8) . .
C9 C10 C11 C12 -0.9(8) . .
C9 C10 C11 C14 177.4(5) . .
C10 C11 C12 C13 0.2(9) . .
C14 C11 C12 C13 -178.0(5) . .
C11 C12 C13 C8 0.9(9) . .
C9 C8 C13 C12 -1.3(9) . .
C5 C8 C13 C12 176.8(5) . .
Cu2 O4 C14 O3 0.7(9) . .
Cu2 O4 C14 C11 179.8(4) . .
C12 C11 C14 O3 168.8(6) . .
C10 C11 C14 O3 -9.4(9) . .
C12 C11 C14 O4 -10.4(9) . .
C10 C11 C14 O4 171.4(5) . .
C16 N1 C15 C42 -173.9(5) . .
C17 N1 C15 C42 -56.5(7) . .
Cu1 N1 C15 C42 67.8(6) . .
C16 N1 C17 C18 -81.9(6) . .
C15 N1 C17 C18 162.5(4) . .
Cu1 N1 C17 C18 33.8(5) . .
C20 N2 C18 C17 164.0(4) . .
C19 N2 C18 C17 -73.1(6) . .
Cu1 N2 C18 C17 44.8(5) . .
N1 C17 C18 N2 -52.0(6) . .
C18 N2 C20 C21 -165.0(5) . .
C19 N2 C20 C21 72.7(6) . .
Cu1 N2 C20 C21 -45.5(5) . .
C23 N3 C21 C20 -157.8(5) . .
C22 N3 C21 C20 84.5(6) . .
Cu1 N3 C21 C20 -28.5(5) . .
N2 C20 C21 N3 49.1(6) . .
C22 N3 C23 C24 -179.5(5) . .
C21 N3 C23 C24 60.6(7) . .
Cu1 N3 C23 C24 -63.9(6) . .
N3 C23 C24 C25 -107.0(7) . .
N3 C23 C24 C29 77.3(8) . .
C29 C24 C25 C26 -0.4(9) . .
C23 C24 C25 C26 -176.0(6) . .
C24 C25 C26 C27 1.9(10) . .
C25 C26 C27 C28 -2.3(10) . .
C25 C26 C27 C30 174.0(6) . .
C26 C27 C28 C29 1.2(10) . .
C30 C27 C28 C29 -175.1(6) . .
C27 C28 C29 C24 0.3(10) . .
C25 C24 C29 C28 -0.7(10) . .
C23 C24 C29 C28 174.9(6) . .
C31 N4 C30 C27 179.7(5) . .
C32 N4 C30 C27 -62.7(6) . .
Cu2 N4 C30 C27 62.7(6) 2_575 .
C26 C27 C30 N4 108.3(7) . .
C28 C27 C30 N4 -75.4(7) . .
C30 N4 C31 Cu2 -126.5(5) . 2_575
C32 N4 C31 Cu2 115.8(5) . 2_575
C31 N4 C32 C33 -82.2(6) . .
C30 N4 C32 C33 161.3(4) . .
Cu2 N4 C32 C33 30.2(5) 2_575 .
C35 N5 C33 C32 163.1(4) . .
C34 N5 C33 C32 -72.5(6) . .
Cu2 N5 C33 C32 43.6(5) 2_575 .
N4 C32 C33 N5 -49.2(6) . .
C33 N5 C35 C36 -161.4(5) . .
C34 N5 C35 C36 73.9(5) . .
Cu2 N5 C35 C36 -42.0(5) 2_575 .
N5 C35 C36 N6 50.2(6) . .
C37 N6 C36 C35 81.6(6) . .
C38 N6 C36 C35 -161.6(5) . .
Cu2 N6 C36 C35 -33.0(5) 2_575 .
C37 N6 C38 C39 178.8(5) . .
C36 N6 C38 C39 61.6(7) . .
Cu2 N6 C38 C39 -61.9(6) 2_575 .
N6 C38 C39 C44 85.3(7) . .
N6 C38 C39 C40 -98.5(7) . .
C44 C39 C40 C41 -0.7(9) . .
C38 C39 C40 C41 -177.1(5) . .
C39 C40 C41 C42 1.1(9) . .
C40 C41 C42 C43 -0.7(9) . .
C40 C41 C42 C15 174.4(5) . .
N1 C15 C42 C43 -88.2(7) . .
N1 C15 C42 C41 96.8(6) . .
C41 C42 C43 C44 0.0(8) . .
C15 C42 C43 C44 -175.0(5) . .
C40 C39 C44 C43 0.1(8) . .
C38 C39 C44 C43 176.3(5) . .
C42 C43 C44 C39 0.3(8) . .
C2A N1A C1A O1A -174.9(8) . .
C3A N1A C1A O1A -0.2(12) . .
C3C N1C C1C O1C 175.5(11) . .
C2C N1C C1C O1C -3.8(17) . .
O1O S1O C1O F2O 171.9(8) . .
O2O S1O C1O F2O -52.9(10) . .
O3O S1O C1O F2O 59.0(9) . .
O1O S1O C1O F1O -62.3(8) . .
O2O S1O C1O F1O 72.8(7) . .
O3O S1O C1O F1O -175.2(6) . .
O1O S1O C1O F3O 54.9(10) . .
O2O S1O C1O F3O -170.0(8) . .
O3O S1O C1O F3O -58.0(9) . .
O2Q S1Q C1Q F1Q 52.9(7) . .
O1Q S1Q C1Q F1Q 179.9(6) . .
O3Q S1Q C1Q F1Q -63.7(6) . .
O2Q S1Q C1Q F3Q 177.2(5) . .
O1Q S1Q C1Q F3Q -55.7(7) . .
O3Q S1Q C1Q F3Q 60.7(6) . .
O2Q S1Q C1Q F2Q -67.7(6) . .
O1Q S1Q C1Q F2Q 59.4(6) . .
O3Q S1Q C1Q F2Q 175.8(5) . .
